data_1549552
loop_
_publ_author_name
'K\"oferstein, Roberto'
'Arnold, Michael'
'Robl, Christian'

_publ_section_title
;
 Synthesis, Crystal Structure, and Characterization of Two Novel One- and
 Two-Dimensionally Polymeric Copper(II) Phosphonoacetates
;
_journal_issue 3
_journal_name_full 'Zeitschrift f\"ur anorganische und allgemeine Chemie'
_journal_page_first 276
_journal_paper_doi 10.1002/zaac.201600457
_journal_volume 643
_journal_year 2017
_chemical_formula_sum 'C2 H12 Cu1.5 O10 P'
_chemical_formula_weight 322.40
_chemical_name_systematic
; 
 ? 
;
_space_group_IT_number 2
_symmetry_space_group_name_Hall '-P 1'
_symmetry_space_group_name_H-M 'P -1'
_atom_sites_solution_hydrogens geom
_atom_sites_solution_primary direct
_atom_sites_solution_secondary difmap
_audit_creation_method SHELXL
_cell_angle_alpha 94.980(10)
_cell_angle_beta 105.710(10)
_cell_angle_gamma 109.840(10)
_cell_formula_units_Z 2
_cell_length_a 6.0820(10)
_cell_length_b 8.0010(10)
_cell_length_c 10.8360(10)
_cell_measurement_temperature 293(2)
_cell_volume 468.08(12)
_computing_structure_refinement 'SHELXL-93 (Sheldrick, 1993)'
_computing_structure_solution 'SHELXS-86 (Sheldrick, 1990)'
_diffrn_ambient_temperature 293(2)
_diffrn_radiation_monochromator graphite
_diffrn_radiation_source 'fine-focus sealed tube'
_diffrn_radiation_type MoK\a
_diffrn_radiation_wavelength 0.71073
_diffrn_reflns_av_R_equivalents 0.0327
_diffrn_reflns_av_sigmaI/netI 0.0497
_diffrn_reflns_limit_h_max 8
_diffrn_reflns_limit_h_min -1
_diffrn_reflns_limit_k_max 10
_diffrn_reflns_limit_k_min -10
_diffrn_reflns_limit_l_max 14
_diffrn_reflns_limit_l_min -14
_diffrn_reflns_number 3486
_diffrn_reflns_theta_max 28.00
_diffrn_reflns_theta_min 2.76
_exptl_absorpt_coefficient_mu 3.647
_exptl_crystal_density_diffrn 2.287
_exptl_crystal_F_000 325
_refine_diff_density_max 0.440
_refine_diff_density_min -0.396
_refine_diff_density_rms 0.100
_refine_ls_extinction_coef 0.0040(5)
_refine_ls_extinction_expression Fc^*^=kFc[1+0.001xFc^2^\l^3^/sin(2\q)]^-1/4^
_refine_ls_extinction_method SHELXL
_refine_ls_goodness_of_fit_all 1.143
_refine_ls_goodness_of_fit_obs 1.199
_refine_ls_matrix_type full
_refine_ls_number_parameters 166
_refine_ls_number_reflns 2249
_refine_ls_number_restraints 0
_refine_ls_restrained_S_all 1.143
_refine_ls_restrained_S_obs 1.199
_refine_ls_R_factor_all 0.0451
_refine_ls_R_factor_obs 0.0291
_refine_ls_shift/esd_max 0.008
_refine_ls_shift/esd_mean 0.001
_refine_ls_structure_factor_coef Fsqd
_refine_ls_weighting_details 'w=1/[\s^2^(Fo^2^)+(0.0000P)^2^+0.0000P] where P=(Fo^2^+2Fc^2^)/3'
_refine_ls_weighting_scheme calc
_refine_ls_wR_factor_all 0.0565
_refine_ls_wR_factor_obs 0.0527
_reflns_number_observed 1815
_reflns_number_total 2249
_reflns_observed_criterion >2sigma(I)
_cod_data_source_file B16RT1.CIF
_cod_data_source_block b16rt1
_cod_depositor_comments
;
The following automatic conversions were performed:

'_refine_ls_weighting_scheme' value 'calc
w=1/[\s^2^(Fo^2^)+(0.0000P)^2^+0.0000P] where P=(Fo^2^+2Fc^2^)/3' was
changed to 'calc'. A new data item '_refine_ls_weighting_details' was
created with the value set to
'w=1/[\s^2^(Fo^2^)+(0.0000P)^2^+0.0000P] where P=(Fo^2^+2Fc^2^)/3'.

Automatic conversion script
Id: cif_fix_values 5642 2017-10-24 12:04:52Z antanas 
;
_cod_original_cell_volume 468.08(11)
_cod_original_formula_sum 'C2 H12 Cu1.50 O10 P'
_cod_database_code 1549552

loop_
_symmetry_equiv_pos_as_xyz
'x, y, z'
'-x, -y, -z'

loop_
_atom_site_aniso_label
_atom_site_aniso_U_11
_atom_site_aniso_U_22
_atom_site_aniso_U_33
_atom_site_aniso_U_23
_atom_site_aniso_U_13
_atom_site_aniso_U_12
Cu1 0.0088(2) 0.0114(2) 0.0160(2) 0.00328(12) 0.00591(13) 0.00434(13)
Cu2 0.0134(3) 0.0149(2) 0.0167(2) 0.0007(2) 0.0032(2) 0.0048(2)
P 0.0083(3) 0.0118(3) 0.0109(3) 0.0026(2) 0.0038(3) 0.0047(3)
C1 0.0170(14) 0.0138(12) 0.0151(12) 0.0014(10) 0.0062(11) 0.0082(11)
C2 0.0129(14) 0.0126(12) 0.0129(12) 0.0019(10) 0.0018(11) 0.0046(11)
O1 0.0133(11) 0.0165(10) 0.0427(13) 0.0133(9) 0.0115(10) 0.0077(9)
O2 0.0199(12) 0.0159(9) 0.0262(11) 0.0108(8) 0.0085(9) 0.0078(9)
O3 0.0100(10) 0.0148(9) 0.0200(10) -0.0003(8) 0.0078(8) 0.0029(8)
O4 0.0101(10) 0.0186(9) 0.0157(9) 0.0051(7) 0.0053(8) 0.0089(8)
O5 0.0181(11) 0.0201(9) 0.0137(9) 0.0043(8) 0.0069(8) 0.0055(9)
OW1 0.0247(13) 0.0124(10) 0.052(2) -0.0024(10) 0.0257(12) 0.0005(9)
OW2 0.0180(12) 0.0288(12) 0.0235(11) 0.0063(10) 0.0058(10) 0.0059(10)
OW3 0.0223(13) 0.0204(10) 0.0247(11) 0.0083(9) 0.0093(10) 0.0101(10)
OW4 0.0191(12) 0.0187(10) 0.0218(11) -0.0017(9) 0.0026(9) 0.0069(9)
OW5 0.0252(13) 0.0225(11) 0.0229(12) 0.0033(9) 0.0045(10) 0.0140(10)

loop_
_atom_site_label
_atom_site_type_symbol
_atom_site_fract_x
_atom_site_fract_y
_atom_site_fract_z
_atom_site_U_iso_or_equiv
_atom_site_thermal_displace_type
_atom_site_occupancy
_atom_site_calc_flag
_atom_site_refinement_flags
_atom_site_disorder_group
Cu1 Cu -0.07020(6) -0.48069(4) -0.36892(3) 0.01149(10) Uani 1 d . .
Cu2 Cu 0.0000 0.0000 0.0000 0.01571(12) Uani 1 d S .
P P 0.41110(13) -0.56900(9) -0.33062(6) 0.00989(14) Uani 1 d . .
C1 C -0.4150(6) -0.8371(4) -0.3731(3) 0.0145(5) Uani 1 d . .
C2 C -0.6230(5) -0.7767(3) -0.4295(3) 0.0134(5) Uani 1 d . .
H1 H -0.7781(5) -0.8713(3) -0.4355(3) 0.028(7) Uiso 1 calc R .
H2 H -0.6279(5) -0.7576(3) -0.5173(3) 0.028(7) Uiso 1 calc R .
O1 O -0.1966(4) -0.7351(3) -0.3633(2) 0.0226(5) Uani 1 d . .
O2 O -0.4549(4) -0.9864(3) -0.3361(2) 0.0197(5) Uani 1 d . .
O3 O -0.3262(4) -0.4337(2) -0.3111(2) 0.0151(4) Uani 1 d . .
O4 O 0.2183(4) -0.5032(3) -0.4096(2) 0.0135(4) Uani 1 d . .
O5 O 0.3756(4) -0.6075(3) -0.2009(2) 0.0173(4) Uani 1 d . .
OW1 O 0.1178(5) -0.2205(3) -0.3229(3) 0.0293(6) Uani 1 d . .
OW2 O 0.3529(5) 0.0492(3) 0.0799(2) 0.0244(5) Uani 1 d . .
OW3 O 0.0427(5) 0.0551(3) -0.2055(2) 0.0213(5) Uani 1 d . .
OW4 O 0.0615(4) 0.2575(3) 0.0545(2) 0.0212(5) Uani 1 d . .
OW5 O 0.3375(5) -0.3500(3) -0.0290(2) 0.0229(5) Uani 1 d . .
H11 H 0.2481(82) -0.1719(54) -0.3506(39) 0.040(4) Uiso 1 d . .
H12 H 0.0902(85) -0.1524(58) -0.2877(40) 0.040(4) Uiso 1 d . .
H21 H 0.4256(86) 0.1260(56) 0.0647(42) 0.040(4) Uiso 1 d . .
H22 H 0.3953(88) 0.0357(57) 0.1418(42) 0.040(4) Uiso 1 d . .
H31 H 0.1243(86) 0.1430(56) -0.2011(41) 0.040(4) Uiso 1 d . .
H32 H -0.1044(83) 0.0597(53) -0.2474(38) 0.040(4) Uiso 1 d . .
H41 H -0.0854(85) 0.2843(54) 0.0395(38) 0.040(4) Uiso 1 d . .
H42 H 0.1522(86) 0.2926(57) 0.1197(40) 0.040(4) Uiso 1 d . .
H51 H 0.4264(81) -0.3655(52) 0.0509(40) 0.040(4) Uiso 1 d . .
H52 H 0.3208(91) -0.4124(57) -0.0715(42) 0.040(4) Uiso 1 d . .

loop_
_atom_type_symbol
_atom_type_description
_atom_type_scat_dispersion_real
_atom_type_scat_dispersion_imag
_atom_type_scat_source
C C 0.0033 0.0016 'International Tables Vol C Tables 4.2.6.8 and 6.1.1.4'
H H 0.0000 0.0000 'International Tables Vol C Tables 4.2.6.8 and 6.1.1.4'
O O 0.0106 0.0060 'International Tables Vol C Tables 4.2.6.8 and 6.1.1.4'
P P 0.1023 0.0942 'International Tables Vol C Tables 4.2.6.8 and 6.1.1.4'
Cu Cu 0.3201 1.2651 'International Tables Vol C Tables 4.2.6.8 and 6.1.1.4'

loop_
_geom_angle_atom_site_label_1
_geom_angle_atom_site_label_2
_geom_angle_atom_site_label_3
_geom_angle
_geom_angle_site_symmetry_1
_geom_angle_site_symmetry_3
O1 Cu1 OW1 163.07(11) . .
O1 Cu1 O3 93.68(9) . .
OW1 Cu1 O3 87.65(10) . .
O1 Cu1 O4 90.63(9) . .
OW1 Cu1 O4 86.60(9) . .
O3 Cu1 O4 172.92(8) . .
O1 Cu1 O4 99.79(8) . 2_544
OW1 Cu1 O4 96.49(10) . 2_544
O3 Cu1 O4 101.23(8) . 2_544
O4 Cu1 O4 83.53(8) . 2_544
OW2 Cu2 OW2 180.0 . 2
OW2 Cu2 OW4 89.54(10) . 2
OW2 Cu2 OW4 90.46(10) 2 2
OW2 Cu2 OW4 90.46(10) . .
OW2 Cu2 OW4 89.54(10) 2 .
OW4 Cu2 OW4 180.0 2 .
OW2 Cu2 OW3 93.39(9) . .
OW2 Cu2 OW3 86.61(9) 2 .
OW4 Cu2 OW3 90.16(9) 2 .
OW4 Cu2 OW3 89.84(9) . .
OW2 Cu2 OW3 86.61(9) . 2
OW2 Cu2 OW3 93.39(9) 2 2
OW4 Cu2 OW3 89.84(9) 2 2
OW4 Cu2 OW3 90.16(9) . 2
OW3 Cu2 OW3 180.0 . 2
O5 P O4 112.40(12) . .
O5 P O3 111.46(11) . 1_655
O4 P O3 110.68(11) . 1_655
O5 P C2 109.12(12) . 1_655
O4 P C2 106.82(12) . 1_655
O3 P C2 106.05(12) 1_655 1_655
O2 C1 O1 120.1(3) . .
O2 C1 C2 120.9(3) . .
O1 C1 C2 119.0(2) . .
C1 C2 P 111.8(2) . 1_455
C1 O1 Cu1 128.6(2) . .
P O3 Cu1 127.26(11) 1_455 .
P O4 Cu1 128.54(11) . .
P O4 Cu1 130.43(11) . 2_544
Cu1 O4 Cu1 96.47(8) . 2_544

loop_
_geom_bond_atom_site_label_1
_geom_bond_atom_site_label_2
_geom_bond_distance
_geom_bond_site_symmetry_2
Cu1 O1 1.929(2) .
Cu1 OW1 1.946(2) .
Cu1 O3 1.960(2) .
Cu1 O4 1.981(2) .
Cu1 O4 2.299(2) 2_544
Cu2 OW2 1.968(3) .
Cu2 OW2 1.968(3) 2
Cu2 OW4 1.970(2) 2
Cu2 OW4 1.970(2) .
Cu2 OW3 2.372(2) .
Cu2 OW3 2.372(2) 2
P O5 1.521(2) .
P O4 1.529(2) .
P O3 1.540(2) 1_655
P C2 1.814(3) 1_655
C1 O2 1.260(3) .
C1 O1 1.270(4) .
C1 C2 1.502(4) .
C2 P 1.814(3) 1_455
O3 P 1.540(2) 1_455
O4 Cu1 2.299(2) 2_544
